data_7129684
loop_
_publ_author_name
'Chen, Peng'
'Qiu, Lili'
'Yin, Ping'
'He, Chunlin'
'Pang, Siping'
'Shreeve, Jean&#x2019;ne M.'

_publ_section_title
;
 Unraveling the reactivity of the azo bridge in
 3,3&#x2032;-(5-dinitromethyl-1,2,4-oxadiazolyl)-4,4&#x2032;-azofurazanate
 in the synthesis of energetic compounds
;
_journal_name_full 'Chemical Communications'
_journal_paper_doi 10.1039/D2CC00215A
_journal_year 2022
_chemical_formula_sum 'C H0.8 N1.6 O1.4'
_chemical_formula_weight 57.63
_space_group_crystal_system monoclinic
_space_group_IT_number 14
_space_group_name_Hall '-P 2ybc'
_space_group_name_H-M_alt 'P 1 21/c 1'
_atom_sites_solution_hydrogens geom
_audit_creation_method SHELXL-2016/6
_audit_update_record
;
2021-06-02 deposited with the CCDC.	2022-02-01 downloaded from the CCDC.
;
_cell_angle_alpha 90
_cell_angle_beta 96.659(4)
_cell_angle_gamma 90
_cell_formula_units_Z 20
_cell_length_a 11.796(3)
_cell_length_b 7.4634(18)
_cell_length_c 11.526(3)
_cell_measurement_reflns_used 1442
_cell_measurement_temperature 296(2)
_cell_measurement_theta_max 23.94
_cell_measurement_theta_min 3.24
_cell_volume 1007.9(4)
_computing_structure_refinement 'SHELXL-2016/6 (Sheldrick, 2016)'
_computing_structure_solution 'SHELXT 2014/5 (Sheldrick, 2014)'
_diffrn_ambient_temperature 296(2)
_diffrn_measured_fraction_theta_full 1.000
_diffrn_measured_fraction_theta_max 0.997
_diffrn_measurement_device_type 'Bruker APEX-II CCD'
_diffrn_measurement_method '\f and \w scans'
_diffrn_radiation_type MoK\a
_diffrn_radiation_wavelength 0.71073
_diffrn_reflns_av_R_equivalents 0.0383
_diffrn_reflns_av_unetI/netI 0.0459
_diffrn_reflns_Laue_measured_fraction_full 1.000
_diffrn_reflns_Laue_measured_fraction_max 0.997
_diffrn_reflns_limit_h_max 13
_diffrn_reflns_limit_h_min -15
_diffrn_reflns_limit_k_max 9
_diffrn_reflns_limit_k_min -9
_diffrn_reflns_limit_l_max 8
_diffrn_reflns_limit_l_min -14
_diffrn_reflns_number 6023
_diffrn_reflns_point_group_measured_fraction_full 1.000
_diffrn_reflns_point_group_measured_fraction_max 0.997
_diffrn_reflns_theta_full 25.242
_diffrn_reflns_theta_max 27.495
_diffrn_reflns_theta_min 1.738
_exptl_absorpt_coefficient_mu 0.176
_exptl_crystal_colour red
_exptl_crystal_density_diffrn 1.899
_exptl_crystal_description block
_exptl_crystal_F_000 584
_exptl_crystal_size_max 0.13
_exptl_crystal_size_mid 0.11
_exptl_crystal_size_min 0.10
_refine_diff_density_max 0.225
_refine_diff_density_min -0.216
_refine_diff_density_rms 0.049
_refine_ls_extinction_method none
_refine_ls_goodness_of_fit_ref 0.965
_refine_ls_hydrogen_treatment mixed
_refine_ls_matrix_type full
_refine_ls_number_parameters 184
_refine_ls_number_reflns 2309
_refine_ls_number_restraints 0
_refine_ls_restrained_S_all 0.965
_refine_ls_R_factor_all 0.0740
_refine_ls_R_factor_gt 0.0463
_refine_ls_shift/su_max 0.006
_refine_ls_shift/su_mean 0.001
_refine_ls_structure_factor_coef Fsqd
_refine_ls_weighting_details 'w=1/[\s^2^(Fo^2^)+(0.1000P)^2^] where P=(Fo^2^+2Fc^2^)/3'
_refine_ls_weighting_scheme calc
_refine_ls_wR_factor_gt 0.1347
_refine_ls_wR_factor_ref 0.1603
_reflns_Friedel_coverage 0.000
_reflns_number_gt 1532
_reflns_number_total 2309
_reflns_threshold_expression 'I > 2\s(I)'
_cod_data_source_file d2cc00215a2.cif
_cod_data_source_block C102
_cod_original_sg_symbol_H-M 'P 21/c'
_cod_original_formula_sum 'C H0.80 N1.60 O1.40'
_cod_database_code 7129684
_shelx_shelxl_version_number 2016/6
_shelx_space_group_comment
;
The symmetry employed for this shelxl refinement is uniquely defined
by the following loop, which should always be used as a source of
symmetry information in preference to the above space-group names.
They are only intended as comments.
;

loop_
_space_group_symop_operation_xyz
'x, y, z'
'-x, y+1/2, -z+1/2'
'-x, -y, -z'
'x, -y-1/2, z-1/2'

loop_
_atom_site_label
_atom_site_type_symbol
_atom_site_fract_x
_atom_site_fract_y
_atom_site_fract_z
_atom_site_U_iso_or_equiv
_atom_site_adp_type
_atom_site_occupancy
_atom_site_site_symmetry_order
_atom_site_calc_flag
_atom_site_refinement_flags_posn
_atom_site_refinement_flags_adp
_atom_site_refinement_flags_occupancy
_atom_site_disorder_assembly
_atom_site_disorder_group
O1 O 0.03592(16) 1.2957(2) 0.19418(15) 0.0597(5) Uani 1 1 d . . . . .
H1 H 0.069(2) 1.261(3) 0.134(2) 0.090 Uiso 1 1 calc R U . . .
O2 O 0.21666(17) 0.9695(2) 0.44491(17) 0.0644(5) Uani 1 1 d . . . . .
O3 O 0.09926(19) 0.9079(2) 0.5644(2) 0.0794(7) Uani 1 1 d . . . . .
O4 O 0.10879(16) 0.5927(2) 0.64114(13) 0.0574(5) Uani 1 1 d . . . . .
O5 O 0.13735(14) 0.3890(2) 0.51560(13) 0.0508(5) Uani 1 1 d . . . . .
O6 O 0.30361(16) 0.7455(2) 0.32652(14) 0.0567(5) Uani 1 1 d . . . . .
O7 O 0.38902(15) 0.0818(2) 0.11942(16) 0.0620(5) Uani 1 1 d . . . . .
N1 N 0.07963(16) 1.1981(2) 0.29224(15) 0.0431(5) Uani 1 1 d . . . . .
H1A H 0.099490 1.089171 0.270435 0.065 Uiso 1 1 calc R U . . .
H1B H 0.026720 1.188654 0.341033 0.065 Uiso 1 1 calc R U . . .
H1C H 0.140618 1.253936 0.327937 0.065 Uiso 1 1 calc R U . . .
N2 N 0.47547(19) 0.5101(3) 0.04223(18) 0.0533(6) Uani 1 1 d . . . . .
N3 N 0.44452(18) 0.1908(3) 0.04856(19) 0.0551(6) Uani 1 1 d . . . . .
N4 N 0.33998(19) 0.1797(3) 0.20186(18) 0.0529(5) Uani 1 1 d . . . . .
N5 N 0.3572(2) 0.6550(3) 0.24108(19) 0.0601(6) Uani 1 1 d . . . . .
N6 N 0.25674(15) 0.4613(2) 0.33827(15) 0.0400(4) Uani 1 1 d . . . . .
N7 N 0.16621(16) 0.8591(2) 0.49793(16) 0.0419(5) Uani 1 1 d . . . . .
N8 N 0.14056(14) 0.5492(2) 0.54636(14) 0.0379(4) Uani 1 1 d . . . . .
C2 C 0.18436(18) 0.6761(3) 0.47566(18) 0.0368(5) Uani 1 1 d . . . . .
C4 C 0.24621(17) 0.6214(3) 0.38097(17) 0.0364(5) Uani 1 1 d . . . . .
C5 C 0.32727(18) 0.4893(3) 0.25387(18) 0.0397(5) Uani 1 1 d . . . . .
C6 C 0.36552(18) 0.3456(3) 0.18336(18) 0.0413(5) Uani 1 1 d . . . . .
C7 C 0.43130(19) 0.3519(3) 0.08748(18) 0.0425(5) Uani 1 1 d . . . . .

loop_
_atom_site_aniso_label
_atom_site_aniso_U_11
_atom_site_aniso_U_22
_atom_site_aniso_U_33
_atom_site_aniso_U_23
_atom_site_aniso_U_13
_atom_site_aniso_U_12
O1 0.0758(13) 0.0639(11) 0.0417(9) 0.0058(8) 0.0165(9) 0.0124(9)
O2 0.0851(14) 0.0397(9) 0.0741(13) 0.0052(8) 0.0343(10) -0.0069(9)
O3 0.1008(16) 0.0439(10) 0.1068(16) -0.0029(10) 0.0693(14) 0.0059(10)
O4 0.0896(13) 0.0455(9) 0.0445(9) 0.0039(7) 0.0388(9) 0.0107(9)
O5 0.0744(11) 0.0370(9) 0.0456(9) -0.0043(7) 0.0265(8) -0.0095(7)
O6 0.0769(12) 0.0421(9) 0.0586(10) -0.0052(8) 0.0398(9) -0.0125(8)
O7 0.0783(13) 0.0450(10) 0.0687(12) -0.0082(8) 0.0336(10) -0.0098(8)
N1 0.0550(11) 0.0366(9) 0.0402(10) -0.0016(7) 0.0158(8) -0.0013(8)
N2 0.0656(13) 0.0496(11) 0.0510(12) -0.0034(9) 0.0333(10) -0.0036(9)
N3 0.0648(13) 0.0480(11) 0.0576(12) -0.0067(9) 0.0292(10) -0.0056(10)
N4 0.0605(13) 0.0479(11) 0.0545(12) -0.0027(9) 0.0241(10) -0.0088(9)
N5 0.0770(15) 0.0513(12) 0.0602(13) -0.0072(10) 0.0431(12) -0.0127(10)
N6 0.0454(10) 0.0414(9) 0.0364(9) -0.0007(8) 0.0177(8) -0.0053(8)
N7 0.0473(11) 0.0368(9) 0.0430(10) 0.0020(8) 0.0116(8) 0.0004(8)
N8 0.0448(10) 0.0372(9) 0.0342(9) 0.0027(7) 0.0147(8) 0.0027(7)
C2 0.0410(11) 0.0368(11) 0.0340(11) 0.0011(8) 0.0109(9) -0.0007(8)
C4 0.0383(11) 0.0411(11) 0.0310(10) 0.0040(8) 0.0094(8) -0.0041(8)
C5 0.0415(12) 0.0467(12) 0.0328(11) -0.0001(9) 0.0126(9) -0.0049(9)
C6 0.0407(12) 0.0492(12) 0.0362(11) 0.0002(9) 0.0141(9) -0.0046(9)
C7 0.0428(12) 0.0473(12) 0.0404(12) -0.0019(9) 0.0173(10) -0.0019(9)

loop_
_atom_type_symbol
_atom_type_description
_atom_type_scat_dispersion_real
_atom_type_scat_dispersion_imag
_atom_type_scat_source
C C 0.0033 0.0016 'International Tables Vol C Tables 4.2.6.8 and 6.1.1.4'
H H 0.0000 0.0000 'International Tables Vol C Tables 4.2.6.8 and 6.1.1.4'
N N 0.0061 0.0033 'International Tables Vol C Tables 4.2.6.8 and 6.1.1.4'
O O 0.0106 0.0060 'International Tables Vol C Tables 4.2.6.8 and 6.1.1.4'

loop_
_geom_angle_atom_site_label_1
_geom_angle_atom_site_label_2
_geom_angle_atom_site_label_3
_geom_angle
_geom_angle_site_symmetry_1
_geom_angle_site_symmetry_3
_geom_angle_publ_flag
N1 O1 H1 109.5 . . ?
C4 O6 N5 106.71(15) . . ?
N3 O7 N4 111.35(17) . . ?
O1 N1 H1A 109.5 . . ?
O1 N1 H1B 109.5 . . ?
H1A N1 H1B 109.5 . . ?
O1 N1 H1C 109.5 . . ?
H1A N1 H1C 109.5 . . ?
H1B N1 H1C 109.5 . . ?
N2 N2 C7 115.3(2) 3_665 . ?
C7 N3 O7 104.98(16) . . ?
C6 N4 O7 105.56(18) . . ?
C5 N5 O6 103.18(16) . . ?
C4 N6 C5 102.75(16) . . ?
O3 N7 O2 120.14(18) . . ?
O3 N7 C2 121.82(18) . . ?
O2 N7 C2 117.98(17) . . ?
O4 N8 O5 120.02(17) . . ?
O4 N8 C2 120.66(18) . . ?
O5 N8 C2 119.27(16) . . ?
N8 C2 N7 118.65(17) . . ?
N8 C2 C4 120.46(17) . . ?
N7 C2 C4 120.89(17) . . ?
N6 C4 O6 112.34(16) . . ?
N6 C4 C2 128.66(17) . . ?
O6 C4 C2 118.99(18) . . ?
N5 C5 N6 114.99(19) . . ?
N5 C5 C6 122.32(19) . . ?
N6 C5 C6 122.69(18) . . ?
N4 C6 C7 108.50(19) . . ?
N4 C6 C5 121.40(19) . . ?
C7 C6 C5 130.10(19) . . ?
N3 C7 N2 125.53(18) . . ?
N3 C7 C6 109.60(18) . . ?
N2 C7 C6 124.87(18) . . ?

loop_
_geom_bond_atom_site_label_1
_geom_bond_atom_site_label_2
_geom_bond_distance
_geom_bond_site_symmetry_2
_geom_bond_publ_flag
O1 N1 1.393(2) . ?
O1 H1 0.87(3) . ?
O2 N7 1.221(2) . ?
O3 N7 1.218(2) . ?
O4 N8 1.239(2) . ?
O5 N8 1.246(2) . ?
O6 C4 1.345(2) . ?
O6 N5 1.404(2) . ?
O7 N3 1.372(2) . ?
O7 N4 1.378(2) . ?
N1 H1A 0.8900 . ?
N1 H1B 0.8900 . ?
N1 H1C 0.8900 . ?
N2 N2 1.198(4) 3_665 ?
N2 C7 1.415(3) . ?
N3 C7 1.299(3) . ?
N4 C6 1.298(3) . ?
N5 C5 1.299(3) . ?
N6 C4 1.304(3) . ?
N6 C5 1.368(2) . ?
N7 C2 1.410(3) . ?
N8 C2 1.388(2) . ?
C2 C4 1.441(3) . ?
C5 C6 1.449(3) . ?
C6 C7 1.423(3) . ?
